data_7104156
loop_
_publ_author_name
'Ellis, Ross J'
'Chartres, Jy'
'Sole, Kathryn C'
'Simmance, Timothy G'
'Tong, Christine C'
'White, Fraser J'
'Schr\"oder, Martin'
'Tasker, Peter A'

_publ_section_title
;
 Outer-sphere amidopyridyl extractants for zinc(ii) and cobalt(ii)
 chlorometallates.
;
_journal_issue 5
_journal_name_full 'Chemical communications (Cambridge, England)'
_journal_page_first 583
_journal_page_last 585
_journal_paper_doi 10.1039/b815895a
_journal_volume 34
_journal_year 2009
_chemical_compound_source 'Ross Ellis'
_chemical_formula_moiety '2(C28 H50 N3 O2), Cl4 Co'
_chemical_formula_sum 'C56 H100 Cl4 Co N6 O4'
_chemical_formula_weight 1122.15
_chemical_name_systematic
;
?
;
_space_group_IT_number 88
_symmetry_cell_setting tetragonal
_symmetry_space_group_name_Hall '-I 4ad'
_symmetry_space_group_name_H-M 'I 41/a :2'
_atom_sites_solution_hydrogens geom
_atom_sites_solution_primary direct
_atom_sites_solution_secondary difmap
_audit_creation_method SHELXL-97
_cell_angle_alpha 90.00
_cell_angle_beta 90.00
_cell_angle_gamma 90.00
_cell_formula_units_Z 8
_cell_length_a 19.5947(3)
_cell_length_b 19.5947(3)
_cell_length_c 33.4454(11)
_cell_measurement_reflns_used 2230
_cell_measurement_temperature 150(2)
_cell_measurement_theta_max 20.511
_cell_measurement_theta_min 2.4025
_cell_volume 12841.4(5)
_computing_cell_refinement Saint
_computing_data_reduction Saint
_computing_molecular_graphics Shelxp
_computing_publication_material 'Platon, encifer'
_computing_structure_refinement 'SHELXL-97 (Sheldrick, 1997)'
_computing_structure_solution 'Shelxs Sheldrick'
_diffrn_ambient_temperature 150(2)
_diffrn_measured_fraction_theta_full 0.999
_diffrn_measured_fraction_theta_max 0.999
_diffrn_measurement_device_type 'Bruker Smart Apex CCD'
_diffrn_measurement_method 'Omega scans'
_diffrn_radiation_monochromator graphite
_diffrn_radiation_source 'fine-focus sealed tube'
_diffrn_radiation_type MoK\a
_diffrn_radiation_wavelength 0.71073
_diffrn_reflns_av_R_equivalents 0.0972
_diffrn_reflns_av_sigmaI/netI 0.0787
_diffrn_reflns_limit_h_max 23
_diffrn_reflns_limit_h_min -6
_diffrn_reflns_limit_k_max 20
_diffrn_reflns_limit_k_min -22
_diffrn_reflns_limit_l_max 39
_diffrn_reflns_limit_l_min -39
_diffrn_reflns_number 31199
_diffrn_reflns_theta_full 25.03
_diffrn_reflns_theta_max 25.03
_diffrn_reflns_theta_min 2.08
_exptl_absorpt_coefficient_mu 0.478
_exptl_absorpt_correction_T_max 0.9028
_exptl_absorpt_correction_T_min 0.7728
_exptl_absorpt_correction_type multi-scan
_exptl_absorpt_process_details 'SADABS 2007/2'
_exptl_crystal_colour blue
_exptl_crystal_density_diffrn 1.161
_exptl_crystal_density_method 'not measured'
_exptl_crystal_description block
_exptl_crystal_F_000 4840
_exptl_crystal_recrystallization_method 'Evaporation of Hexane/Diethyl Ether solution'
_exptl_crystal_size_max 0.33
_exptl_crystal_size_mid 0.26
_exptl_crystal_size_min 0.21
_refine_diff_density_max 0.318
_refine_diff_density_min -0.245
_refine_diff_density_rms 0.059
_refine_ls_extinction_method none
_refine_ls_goodness_of_fit_ref 1.016
_refine_ls_hydrogen_treatment constr
_refine_ls_matrix_type full
_refine_ls_number_parameters 368
_refine_ls_number_reflns 5662
_refine_ls_number_restraints 27
_refine_ls_restrained_S_all 1.021
_refine_ls_R_factor_all 0.0872
_refine_ls_R_factor_gt 0.0493
_refine_ls_shift/su_max 0.001
_refine_ls_shift/su_mean 0.000
_refine_ls_structure_factor_coef Fsqd
_refine_ls_weighting_details 'calc w=1/[\s^2^(Fo^2^)+(0.0307P)^2^+15.1831P] where P=(Fo^2^+2Fc^2^)/3'
_refine_ls_weighting_scheme calc
_refine_ls_wR_factor_gt 0.1013
_refine_ls_wR_factor_ref 0.1166
_reflns_number_gt 3794
_reflns_number_total 5662
_reflns_threshold_expression >2sigma(I)
_cod_data_source_file b815895a.txt
_cod_data_source_block pt7036
_cod_original_sg_symbol_H-M 'I 41/a'
_cod_database_code 7104156

loop_
_symmetry_equiv_pos_as_xyz
'x, y, z'
'-x+1/2, -y, z+1/2'
'-y+3/4, x+1/4, z+1/4'
'y+3/4, -x+3/4, z+3/4'
'x+1/2, y+1/2, z+1/2'
'-x+1, -y+1/2, z+1'
'-y+5/4, x+3/4, z+3/4'
'y+5/4, -x+5/4, z+5/4'
'-x, -y, -z'
'x-1/2, y, -z-1/2'
'y-3/4, -x-1/4, -z-1/4'
'-y-3/4, x-3/4, -z-3/4'
'-x+1/2, -y+1/2, -z+1/2'
'x, y+1/2, -z'
'y-1/4, -x+1/4, -z+1/4'
'-y-1/4, x-1/4, -z-1/4'

loop_
_atom_site_label
_atom_site_type_symbol
_atom_site_fract_x
_atom_site_fract_y
_atom_site_fract_z
_atom_site_U_iso_or_equiv
_atom_site_adp_type
_atom_site_occupancy
_atom_site_symmetry_multiplicity
_atom_site_calc_flag
_atom_site_refinement_flags
_atom_site_disorder_assembly
_atom_site_disorder_group
Co1 Co 0.0000 0.7500 0.054812(17) 0.02977(16) Uani 1 2 d S . .
Cl1 Cl -0.02818(4) 0.65776(4) 0.01883(2) 0.0372(2) Uani 1 1 d . . .
Cl2 Cl 0.08974(4) 0.72442(4) 0.09639(2) 0.0409(2) Uani 1 1 d . . .
N1 N -0.01828(11) 1.00910(11) 0.14768(7) 0.0277(5) Uani 1 1 d . . .
H1 H 0.0093 1.0081 0.1684 0.033 Uiso 1 1 calc R . .
C2 C -0.01177(14) 0.95958(14) 0.12000(9) 0.0293(7) Uani 1 1 d . . .
C3 C -0.05335(14) 0.96093(14) 0.08731(8) 0.0299(7) Uani 1 1 d . . .
H3 H -0.0487 0.9269 0.0673 0.036 Uiso 1 1 calc R . .
C4 C -0.10261(14) 1.01178(14) 0.08305(8) 0.0274(6) Uani 1 1 d . . .
C41 C -0.15265(15) 1.00883(15) 0.04810(9) 0.0343(7) Uani 1 1 d . . .
C42 C -0.20611(19) 0.9554(2) 0.05906(12) 0.0622(11) Uani 1 1 d . . .
H421 H -0.2396 0.9517 0.0374 0.093 Uiso 1 1 calc R . .
H422 H -0.2292 0.9690 0.0838 0.093 Uiso 1 1 calc R . .
H423 H -0.1838 0.9111 0.0630 0.093 Uiso 1 1 calc R . .
C43 C -0.11527(19) 0.98733(17) 0.00969(10) 0.0489(9) Uani 1 1 d . . .
H431 H -0.1478 0.9857 -0.0126 0.073 Uiso 1 1 calc R . .
H432 H -0.0949 0.9421 0.0135 0.073 Uiso 1 1 calc R . .
H433 H -0.0793 1.0205 0.0037 0.073 Uiso 1 1 calc R . .
C44 C -0.18721(17) 1.07724(17) 0.03976(10) 0.0455(8) Uani 1 1 d . . .
H441 H -0.2186 1.0724 0.0171 0.068 Uiso 1 1 calc R . .
H442 H -0.1525 1.1115 0.0333 0.068 Uiso 1 1 calc R . .
H443 H -0.2127 1.0918 0.0635 0.068 Uiso 1 1 calc R . .
C5 C -0.10721(14) 1.06137(14) 0.11303(8) 0.0280(6) Uani 1 1 d . . .
H5 H -0.1405 1.0964 0.1108 0.034 Uiso 1 1 calc R . .
C6 C -0.06450(14) 1.06041(14) 0.14562(8) 0.0270(6) Uani 1 1 d . . .
C61 C -0.06325(15) 1.11154(14) 0.17998(8) 0.0305(7) Uani 1 1 d . . .
C62 C -0.06476(19) 1.07391(17) 0.22023(9) 0.0493(9) Uani 1 1 d . . .
H621 H -0.0639 1.1072 0.2421 0.074 Uiso 1 1 calc R . .
H622 H -0.0248 1.0440 0.2223 0.074 Uiso 1 1 calc R . .
H623 H -0.1065 1.0465 0.2220 0.074 Uiso 1 1 calc R . .
C63 C 0.00252(16) 1.15328(16) 0.17717(10) 0.0423(8) Uani 1 1 d . . .
H631 H 0.0040 1.1865 0.1991 0.063 Uiso 1 1 calc R . .
H632 H 0.0038 1.1774 0.1515 0.063 Uiso 1 1 calc R . .
H633 H 0.0420 1.1227 0.1791 0.063 Uiso 1 1 calc R . .
C64 C -0.12421(15) 1.15987(16) 0.17757(9) 0.0376(8) Uani 1 1 d . . .
H641 H -0.1224 1.1923 0.1998 0.056 Uiso 1 1 calc R . .
H642 H -0.1666 1.1335 0.1791 0.056 Uiso 1 1 calc R . .
H643 H -0.1228 1.1848 0.1522 0.056 Uiso 1 1 calc R . .
C21 C 0.04117(14) 0.90549(14) 0.12703(9) 0.0291(6) Uani 1 1 d . . .
H21 H 0.0292 0.8640 0.1110 0.035 Uiso 1 1 calc R . .
C221 C 0.04957(14) 0.88525(15) 0.17095(9) 0.0329(7) Uani 1 1 d . . .
O231 O 0.04232(11) 0.92724(11) 0.19807(6) 0.0426(5) Uani 1 1 d . . .
N241 N 0.06962(13) 0.82126(12) 0.17720(8) 0.0380(6) Uani 1 1 d . . .
H241 H 0.0686 0.7915 0.1575 0.046 Uiso 1 1 calc R . .
C251 C 0.09325(17) 0.80052(16) 0.21663(10) 0.0431(8) Uani 1 1 d D . .
H251 H 0.0973 0.7502 0.2176 0.052 Uiso 1 1 calc R . .
H252 H 0.0594 0.8146 0.2370 0.052 Uiso 1 1 calc R . .
C261 C 0.16249(17) 0.83275(17) 0.22628(10) 0.0452(8) Uani 1 1 d D . .
H261 H 0.1968 0.8143 0.2075 0.054 Uiso 1 1 calc R . .
H262 H 0.1593 0.8825 0.2215 0.054 Uiso 1 1 calc R . .
C271 C 0.18760(17) 0.82132(18) 0.26833(10) 0.0462(8) Uani 1 1 d D . .
H271 H 0.1977 0.7722 0.2721 0.055 Uiso 1 1 calc R . .
H272 H 0.1512 0.8341 0.2874 0.055 Uiso 1 1 calc R . .
C281 C 0.25167(18) 0.86302(18) 0.27743(11) 0.0521(9) Uani 1 1 d D . .
H281 H 0.2873 0.8504 0.2578 0.062 Uiso 1 1 calc R . .
H282 H 0.2409 0.9119 0.2733 0.062 Uiso 1 1 calc R . .
C291 C 0.28053(19) 0.85461(19) 0.31847(11) 0.0565(10) Uani 1 1 d D . .
H291 H 0.2938 0.8063 0.3224 0.068 Uiso 1 1 calc R . .
H292 H 0.2448 0.8656 0.3384 0.068 Uiso 1 1 calc R . .
C301 C 0.3420(2) 0.8996(2) 0.32585(13) 0.0789(13) Uani 1 1 d D . .
H301 H 0.3587 0.8924 0.3532 0.118 Uiso 1 1 calc R . .
H302 H 0.3291 0.9476 0.3224 0.118 Uiso 1 1 calc R . .
H303 H 0.3781 0.8880 0.3068 0.118 Uiso 1 1 calc R . .
C222 C 0.11176(15) 0.93176(15) 0.11379(9) 0.0318(7) Uani 1 1 d . . .
O232 O 0.13068(11) 0.98837(11) 0.12397(7) 0.0475(6) Uani 1 1 d . . .
N242 N 0.14905(13) 0.88885(13) 0.09244(8) 0.0415(7) Uani 1 1 d . B .
H242 H 0.1318 0.8488 0.0861 0.050 Uiso 1 1 calc R . .
C252 C 0.21786(17) 0.90580(19) 0.07910(11) 0.0514(9) Uani 1 1 d D . .
H25C H 0.2450 0.9226 0.1020 0.062 Uiso 0.40 1 calc PR A 2
H25D H 0.2157 0.9426 0.0588 0.062 Uiso 0.40 1 calc PR A 2
H25A H 0.2223 0.9559 0.0764 0.062 Uiso 0.60 1 calc PR A 1
H25B H 0.2263 0.8850 0.0526 0.062 Uiso 0.60 1 calc PR A 1
C262 C 0.2710(3) 0.8791(3) 0.1094(2) 0.0667(19) Uani 0.60 1 d PD B 1
H26A H 0.3160 0.8988 0.1024 0.080 Uiso 0.60 1 calc PR B 1
H26B H 0.2586 0.8966 0.1362 0.080 Uiso 0.60 1 calc PR B 1
C272 C 0.2786(6) 0.8050(4) 0.1122(3) 0.068(3) Uani 0.60 1 d PD B 1
H27A H 0.2325 0.7843 0.1118 0.082 Uiso 0.60 1 calc PR B 1
H27B H 0.2996 0.7940 0.1383 0.082 Uiso 0.60 1 calc PR B 1
C282 C 0.3211(6) 0.7719(5) 0.0794(3) 0.097(3) Uani 0.60 1 d PD B 1
H28A H 0.2982 0.7807 0.0536 0.117 Uiso 0.60 1 calc PR B 1
H28B H 0.3658 0.7954 0.0786 0.117 Uiso 0.60 1 calc PR B 1
C292 C 0.3340(8) 0.6989(5) 0.0822(4) 0.115(4) Uani 0.60 1 d PD B 1
H29A H 0.2898 0.6745 0.0835 0.137 Uiso 0.60 1 calc PR B 1
H29B H 0.3591 0.6894 0.1073 0.137 Uiso 0.60 1 calc PR B 1
C302 C 0.3753(9) 0.6713(6) 0.0468(5) 0.135(6) Uani 0.60 1 d PD B 1
H30A H 0.3829 0.6223 0.0503 0.203 Uiso 0.60 1 calc PR B 1
H30B H 0.4194 0.6949 0.0456 0.203 Uiso 0.60 1 calc PR B 1
H30C H 0.3501 0.6793 0.0219 0.203 Uiso 0.60 1 calc PR B 1
C263 C 0.2520(4) 0.8438(5) 0.0613(3) 0.058(3) Uani 0.40 1 d PD B 2
H26C H 0.2201 0.8224 0.0421 0.069 Uiso 0.40 1 calc PR B 2
H26D H 0.2926 0.8589 0.0461 0.069 Uiso 0.40 1 calc PR B 2
C273 C 0.2731(9) 0.7928(8) 0.0899(6) 0.105(7) Uani 0.40 1 d PD B 2
H27C H 0.2336 0.7809 0.1069 0.126 Uiso 0.40 1 calc PR B 2
H27D H 0.3087 0.8126 0.1074 0.126 Uiso 0.40 1 calc PR B 2
C283 C 0.3009(10) 0.7277(10) 0.0711(9) 0.169(13) Uani 0.40 1 d PD B 2
H28C H 0.2916 0.6883 0.0887 0.203 Uiso 0.40 1 calc PR B 2
H28D H 0.2784 0.7194 0.0450 0.203 Uiso 0.40 1 calc PR B 2
C293 C 0.3726(11) 0.7354(10) 0.0655(9) 0.185(11) Uani 0.40 1 d PD B 2
H29C H 0.3920 0.7607 0.0884 0.222 Uiso 0.40 1 calc PR B 2
H29D H 0.3810 0.7625 0.0410 0.222 Uiso 0.40 1 calc PR B 2
C303 C 0.4087(17) 0.6666(16) 0.0617(10) 0.30(3) Uani 0.40 1 d PD B 2
H30D H 0.4574 0.6741 0.0565 0.453 Uiso 0.40 1 calc PR B 2
H30E H 0.3887 0.6407 0.0396 0.453 Uiso 0.40 1 calc PR B 2
H30F H 0.4033 0.6409 0.0866 0.453 Uiso 0.40 1 calc PR B 2

loop_
_atom_site_aniso_label
_atom_site_aniso_U_11
_atom_site_aniso_U_22
_atom_site_aniso_U_33
_atom_site_aniso_U_23
_atom_site_aniso_U_13
_atom_site_aniso_U_12
Co1 0.0331(3) 0.0253(3) 0.0309(3) 0.000 0.000 -0.0012(2)
Cl1 0.0474(5) 0.0293(4) 0.0349(4) -0.0028(3) -0.0054(3) -0.0020(3)
Cl2 0.0436(5) 0.0303(4) 0.0486(5) -0.0026(3) -0.0135(4) 0.0018(3)
N1 0.0291(13) 0.0265(13) 0.0276(13) -0.0029(10) -0.0044(10) 0.0001(10)
C2 0.0302(16) 0.0248(15) 0.0327(17) -0.0016(13) 0.0008(13) 0.0002(12)
C3 0.0346(17) 0.0255(15) 0.0296(16) -0.0041(12) 0.0018(13) 0.0003(12)
C4 0.0293(16) 0.0245(15) 0.0285(16) 0.0002(12) 0.0023(12) -0.0013(12)
C41 0.0350(17) 0.0324(17) 0.0355(18) -0.0035(14) -0.0075(14) 0.0016(13)
C42 0.055(2) 0.067(3) 0.065(3) 0.012(2) -0.023(2) -0.0241(19)
C43 0.064(2) 0.047(2) 0.0362(19) -0.0106(16) -0.0140(17) 0.0156(17)
C44 0.047(2) 0.049(2) 0.0401(19) -0.0089(16) -0.0115(16) 0.0145(16)
C5 0.0269(15) 0.0257(15) 0.0313(16) -0.0002(12) 0.0017(12) 0.0024(12)
C6 0.0265(15) 0.0255(15) 0.0291(16) 0.0006(12) 0.0035(12) -0.0005(12)
C61 0.0362(17) 0.0296(16) 0.0257(16) -0.0047(12) 0.0005(13) 0.0021(13)
C62 0.071(2) 0.046(2) 0.0315(19) -0.0007(15) 0.0044(17) 0.0132(18)
C63 0.0403(19) 0.0418(19) 0.045(2) -0.0158(16) -0.0028(15) -0.0038(15)
C64 0.0417(19) 0.0384(18) 0.0326(18) -0.0080(14) 0.0026(14) 0.0075(14)
C21 0.0301(16) 0.0236(15) 0.0336(17) -0.0060(13) -0.0005(13) 0.0012(12)
C221 0.0296(17) 0.0334(18) 0.0359(18) 0.0005(15) -0.0010(13) 0.0013(13)
O231 0.0561(14) 0.0379(13) 0.0339(12) -0.0037(10) -0.0051(11) 0.0121(10)
N241 0.0464(16) 0.0270(14) 0.0404(16) 0.0002(11) -0.0096(12) 0.0037(11)
C251 0.050(2) 0.0340(18) 0.045(2) 0.0071(15) -0.0084(16) 0.0025(15)
C261 0.046(2) 0.043(2) 0.047(2) 0.0002(16) -0.0063(16) 0.0054(15)
C271 0.050(2) 0.047(2) 0.041(2) -0.0048(16) -0.0062(16) 0.0102(16)
C281 0.053(2) 0.054(2) 0.049(2) -0.0015(18) -0.0077(17) -0.0007(18)
C291 0.064(2) 0.053(2) 0.052(2) -0.0025(18) -0.0145(19) 0.0030(19)
C301 0.094(3) 0.072(3) 0.071(3) -0.003(2) -0.030(3) -0.022(3)
C222 0.0349(17) 0.0275(17) 0.0331(17) 0.0030(13) -0.0102(13) -0.0003(13)
O232 0.0456(14) 0.0303(12) 0.0668(16) -0.0079(11) -0.0009(12) -0.0058(10)
N242 0.0324(15) 0.0377(15) 0.0545(18) -0.0119(13) 0.0058(13) -0.0029(12)
C252 0.040(2) 0.058(2) 0.057(2) 0.0038(18) 0.0109(17) -0.0052(17)
C262 0.038(4) 0.069(5) 0.094(6) 0.008(4) 0.004(3) -0.009(3)
C272 0.062(6) 0.056(5) 0.087(7) -0.006(5) -0.010(5) 0.005(4)
C282 0.093(8) 0.090(8) 0.109(7) -0.016(6) 0.017(6) -0.022(7)
C292 0.131(11) 0.086(8) 0.127(10) 0.007(7) 0.022(8) -0.038(8)
C302 0.218(17) 0.074(7) 0.113(10) -0.016(6) 0.051(11) 0.017(8)
C263 0.026(5) 0.066(6) 0.081(7) 0.009(5) 0.018(5) 0.013(4)
C273 0.037(8) 0.091(13) 0.19(2) -0.014(14) 0.007(13) 0.005(8)
C283 0.14(2) 0.100(18) 0.26(3) 0.041(18) -0.08(2) 0.005(15)
C293 0.18(2) 0.119(17) 0.25(3) 0.025(17) 0.13(2) 0.050(16)
C303 0.31(4) 0.42(5) 0.18(3) 0.03(3) 0.05(3) 0.28(4)

loop_
_atom_type_symbol
_atom_type_description
_atom_type_scat_dispersion_real
_atom_type_scat_dispersion_imag
_atom_type_scat_source
C C 0.0033 0.0016 'International Tables Vol C Tables 4.2.6.8 and 6.1.1.4'
H H 0.0000 0.0000 'International Tables Vol C Tables 4.2.6.8 and 6.1.1.4'
N N 0.0061 0.0033 'International Tables Vol C Tables 4.2.6.8 and 6.1.1.4'
O O 0.0106 0.0060 'International Tables Vol C Tables 4.2.6.8 and 6.1.1.4'
Co Co 0.3494 0.9721 'International Tables Vol C Tables 4.2.6.8 and 6.1.1.4'
Cl Cl 0.1484 0.1585 'International Tables Vol C Tables 4.2.6.8 and 6.1.1.4'

loop_
_geom_angle_atom_site_label_1
_geom_angle_atom_site_label_2
_geom_angle_atom_site_label_3
_geom_angle
_geom_angle_site_symmetry_1
_geom_angle_site_symmetry_3
_geom_angle_publ_flag
Cl1 Co1 Cl1 115.02(5) . 6_464 ?
Cl1 Co1 Cl2 109.75(3) . . ?
Cl1 Co1 Cl2 108.21(3) 6_464 . ?
Cl1 Co1 Cl2 108.21(3) . 6_464 ?
Cl1 Co1 Cl2 109.75(3) 6_464 6_464 ?
Cl2 Co1 Cl2 105.49(5) . 6_464 ?
C2 N1 C6 124.3(2) . . ?
C2 N1 H1 117.9 . . ?
C6 N1 H1 117.9 . . ?
N1 C2 C3 118.7(3) . . ?
N1 C2 C21 117.8(2) . . ?
C3 C2 C21 123.5(3) . . ?
C2 C3 C4 120.6(3) . . ?
C2 C3 H3 119.7 . . ?
C4 C3 H3 119.7 . . ?
C3 C4 C5 117.9(3) . . ?
C3 C4 C41 119.7(2) . . ?
C5 C4 C41 122.3(2) . . ?
C42 C41 C4 106.4(2) . . ?
C42 C41 C44 110.0(3) . . ?
C4 C41 C44 113.0(2) . . ?
C42 C41 C43 109.9(3) . . ?
C4 C41 C43 110.1(2) . . ?
C44 C41 C43 107.4(3) . . ?
C41 C42 H421 109.5 . . ?
C41 C42 H422 109.5 . . ?
H421 C42 H422 109.5 . . ?
C41 C42 H423 109.5 . . ?
H421 C42 H423 109.5 . . ?
H422 C42 H423 109.5 . . ?
C41 C43 H431 109.5 . . ?
C41 C43 H432 109.5 . . ?
H431 C43 H432 109.5 . . ?
C41 C43 H433 109.5 . . ?
H431 C43 H433 109.5 . . ?
H432 C43 H433 109.5 . . ?
C41 C44 H441 109.5 . . ?
C41 C44 H442 109.5 . . ?
H441 C44 H442 109.5 . . ?
C41 C44 H443 109.5 . . ?
H441 C44 H443 109.5 . . ?
H442 C44 H443 109.5 . . ?
C6 C5 C4 121.3(3) . . ?
C6 C5 H5 119.3 . . ?
C4 C5 H5 119.3 . . ?
N1 C6 C5 117.2(2) . . ?
N1 C6 C61 116.0(2) . . ?
C5 C6 C61 126.8(2) . . ?
C6 C61 C64 110.8(2) . . ?
C6 C61 C63 108.6(2) . . ?
C64 C61 C63 108.9(2) . . ?
C6 C61 C62 110.2(2) . . ?
C64 C61 C62 109.2(2) . . ?
C63 C61 C62 109.1(3) . . ?
C61 C62 H621 109.5 . . ?
C61 C62 H622 109.5 . . ?
H621 C62 H622 109.5 . . ?
C61 C62 H623 109.5 . . ?
H621 C62 H623 109.5 . . ?
H622 C62 H623 109.5 . . ?
C61 C63 H631 109.5 . . ?
C61 C63 H632 109.5 . . ?
H631 C63 H632 109.5 . . ?
C61 C63 H633 109.5 . . ?
H631 C63 H633 109.5 . . ?
H632 C63 H633 109.5 . . ?
C61 C64 H641 109.5 . . ?
C61 C64 H642 109.5 . . ?
H641 C64 H642 109.5 . . ?
C61 C64 H643 109.5 . . ?
H641 C64 H643 109.5 . . ?
H642 C64 H643 109.5 . . ?
C2 C21 C221 114.0(2) . . ?
C2 C21 C222 109.8(2) . . ?
C221 C21 C222 105.4(2) . . ?
C2 C21 H21 109.1 . . ?
C221 C21 H21 109.1 . . ?
C222 C21 H21 109.1 . . ?
O231 C221 N241 123.2(3) . . ?
O231 C221 C21 121.4(3) . . ?
N241 C221 C21 115.3(3) . . ?
C221 N241 C251 120.0(3) . . ?
C221 N241 H241 120.0 . . ?
C251 N241 H241 120.0 . . ?
N241 C251 C261 111.0(3) . . ?
N241 C251 H251 109.4 . . ?
C261 C251 H251 109.4 . . ?
N241 C251 H252 109.4 . . ?
C261 C251 H252 109.4 . . ?
H251 C251 H252 108.0 . . ?
C271 C261 C251 115.1(3) . . ?
C271 C261 H261 108.5 . . ?
C251 C261 H261 108.5 . . ?
C271 C261 H262 108.5 . . ?
C251 C261 H262 108.5 . . ?
H261 C261 H262 107.5 . . ?
C261 C271 C281 112.0(3) . . ?
C261 C271 H271 109.2 . . ?
C281 C271 H271 109.2 . . ?
C261 C271 H272 109.2 . . ?
C281 C271 H272 109.2 . . ?
H271 C271 H272 107.9 . . ?
C291 C281 C271 115.8(3) . . ?
C291 C281 H281 108.3 . . ?
C271 C281 H281 108.3 . . ?
C291 C281 H282 108.3 . . ?
C271 C281 H282 108.3 . . ?
H281 C281 H282 107.4 . . ?
C281 C291 C301 112.8(3) . . ?
C281 C291 H291 109.0 . . ?
C301 C291 H291 109.0 . . ?
C281 C291 H292 109.0 . . ?
C301 C291 H292 109.0 . . ?
H291 C291 H292 107.8 . . ?
C291 C301 H301 109.5 . . ?
C291 C301 H302 109.5 . . ?
H301 C301 H302 109.5 . . ?
C291 C301 H303 109.5 . . ?
H301 C301 H303 109.5 . . ?
H302 C301 H303 109.5 . . ?
O232 C222 N242 124.1(3) . . ?
O232 C222 C21 119.8(3) . . ?
N242 C222 C21 116.0(3) . . ?
C222 N242 C252 122.1(3) . . ?
C222 N242 H242 119.0 . . ?
C252 N242 H242 119.0 . . ?
N242 C252 C263 110.3(4) . . ?
N242 C252 C262 110.2(3) . . ?
C263 C252 C262 71.8(5) . . ?
N242 C252 H25C 109.6 . . ?
C263 C252 H25C 109.6 . . ?
C262 C252 H25C 40.7 . . ?
N242 C252 H25D 109.6 . . ?
C263 C252 H25D 109.6 . . ?
C262 C252 H25D 136.4 . . ?
H25C C252 H25D 108.1 . . ?
N242 C252 H25A 109.6 . . ?
C263 C252 H25A 136.3 . . ?
C262 C252 H25A 109.6 . . ?
H25C C252 H25A 72.1 . . ?
H25D C252 H25A 38.7 . . ?
N242 C252 H25B 109.6 . . ?
C263 C252 H25B 40.7 . . ?
C262 C252 H25B 109.6 . . ?
H25C C252 H25B 137.8 . . ?
H25D C252 H25B 72.1 . . ?
H25A C252 H25B 108.1 . . ?
C272 C262 C252 116.5(6) . . ?
C272 C262 H26A 108.2 . . ?
C252 C262 H26A 108.2 . . ?
C272 C262 H26B 108.2 . . ?
C252 C262 H26B 108.2 . . ?
H26A C262 H26B 107.3 . . ?
C262 C272 C282 115.7(9) . . ?
C262 C272 H27A 108.3 . . ?
C282 C272 H27A 108.3 . . ?
C262 C272 H27B 108.3 . . ?
C282 C272 H27B 108.3 . . ?
H27A C272 H27B 107.4 . . ?
C292 C282 C272 118.0(9) . . ?
C292 C282 H28A 107.8 . . ?
C272 C282 H28A 107.8 . . ?
C292 C282 H28B 107.8 . . ?
C272 C282 H28B 107.8 . . ?
H28A C282 H28B 107.2 . . ?
C282 C292 C302 112.9(9) . . ?
C282 C292 H29A 109.0 . . ?
C302 C292 H29A 109.0 . . ?
C282 C292 H29B 109.0 . . ?
C302 C292 H29B 109.0 . . ?
H29A C292 H29B 107.8 . . ?
C292 C302 H30A 109.5 . . ?
C292 C302 H30B 109.5 . . ?
H30A C302 H30B 109.5 . . ?
C292 C302 H30C 109.5 . . ?
H30A C302 H30C 109.5 . . ?
H30B C302 H30C 109.5 . . ?
C273 C263 C252 115.0(9) . . ?
C273 C263 H26C 108.5 . . ?
C252 C263 H26C 108.5 . . ?
C273 C263 H26D 108.5 . . ?
C252 C263 H26D 108.5 . . ?
H26C C263 H26D 107.5 . . ?
C263 C273 C283 114.1(15) . . ?
C263 C273 H27C 108.7 . . ?
C283 C273 H27C 108.7 . . ?
C263 C273 H27D 108.7 . . ?
C283 C273 H27D 108.7 . . ?
H27C C273 H27D 107.6 . . ?
C293 C283 C273 108.6(16) . . ?
C293 C283 H28C 110.0 . . ?
C273 C283 H28C 110.0 . . ?
C293 C283 H28D 110.0 . . ?
C273 C283 H28D 110.0 . . ?
H28C C283 H28D 108.3 . . ?
C283 C293 C303 112.0(19) . . ?
C283 C293 H29C 109.2 . . ?
C303 C293 H29C 109.2 . . ?
C283 C293 H29D 109.2 . . ?
C303 C293 H29D 109.2 . . ?
H29C C293 H29D 107.9 . . ?
C293 C303 H30D 109.5 . . ?
C293 C303 H30E 109.5 . . ?
H30D C303 H30E 109.5 . . ?
C293 C303 H30F 109.5 . . ?
H30D C303 H30F 109.5 . . ?
H30E C303 H30F 109.5 . . ?

loop_
_geom_bond_atom_site_label_1
_geom_bond_atom_site_label_2
_geom_bond_distance
_geom_bond_site_symmetry_2
_geom_bond_publ_flag
Co1 Cl1 2.2405(8) . ?
Co1 Cl1 2.2405(8) 6_464 ?
Co1 Cl2 2.2971(8) . ?
Co1 Cl2 2.2971(8) 6_464 ?
N1 C2 1.347(3) . ?
N1 C6 1.355(3) . ?
N1 H1 0.8800 . ?
C2 C3 1.364(4) . ?
C2 C21 1.502(4) . ?
C3 C4 1.394(4) . ?
C3 H3 0.9500 . ?
C4 C5 1.399(4) . ?
C4 C41 1.527(4) . ?
C41 C42 1.526(4) . ?
C41 C44 1.528(4) . ?
C41 C43 1.537(4) . ?
C42 H421 0.9800 . ?
C42 H422 0.9800 . ?
C42 H423 0.9800 . ?
C43 H431 0.9800 . ?
C43 H432 0.9800 . ?
C43 H433 0.9800 . ?
C44 H441 0.9800 . ?
C44 H442 0.9800 . ?
C44 H443 0.9800 . ?
C5 C6 1.374(4) . ?
C5 H5 0.9500 . ?
C6 C61 1.525(4) . ?
C61 C64 1.526(4) . ?
C61 C63 1.529(4) . ?
C61 C62 1.535(4) . ?
C62 H621 0.9800 . ?
C62 H622 0.9800 . ?
C62 H623 0.9800 . ?
C63 H631 0.9800 . ?
C63 H632 0.9800 . ?
C63 H633 0.9800 . ?
C64 H641 0.9800 . ?
C64 H642 0.9800 . ?
C64 H643 0.9800 . ?
C21 C221 1.530(4) . ?
C21 C222 1.541(4) . ?
C21 H21 1.0000 . ?
C221 O231 1.233(3) . ?
C221 N241 1.330(4) . ?
N241 C251 1.456(4) . ?
N241 H241 0.8800 . ?
C251 C261 1.531(4) . ?
C251 H251 0.9900 . ?
C251 H252 0.9900 . ?
C261 C271 1.507(4) . ?
C261 H261 0.9900 . ?
C261 H262 0.9900 . ?
C271 C281 1.529(5) . ?
C271 H271 0.9900 . ?
C271 H272 0.9900 . ?
C281 C291 1.494(5) . ?
C281 H281 0.9900 . ?
C281 H282 0.9900 . ?
C291 C301 1.513(5) . ?
C291 H291 0.9900 . ?
C291 H292 0.9900 . ?
C301 H301 0.9800 . ?
C301 H302 0.9800 . ?
C301 H303 0.9800 . ?
C222 O232 1.218(3) . ?
C222 N242 1.323(4) . ?
N242 C252 1.458(4) . ?
N242 H242 0.8800 . ?
C252 C263 1.509(8) . ?
C252 C262 1.545(7) . ?
C252 H25C 0.9900 . ?
C252 H25D 0.9900 . ?
C252 H25A 0.9900 . ?
C252 H25B 0.9900 . ?
C262 C272 1.462(9) . ?
C262 H26A 0.9900 . ?
C262 H26B 0.9900 . ?
C272 C282 1.521(11) . ?
C272 H27A 0.9900 . ?
C272 H27B 0.9900 . ?
C282 C292 1.455(11) . ?
C282 H28A 0.9900 . ?
C282 H28B 0.9900 . ?
C292 C302 1.533(13) . ?
C292 H29A 0.9900 . ?
C292 H29B 0.9900 . ?
C302 H30A 0.9800 . ?
C302 H30B 0.9800 . ?
C302 H30C 0.9800 . ?
C263 C273 1.444(13) . ?
C263 H26C 0.9900 . ?
C263 H26D 0.9900 . ?
C273 C283 1.523(16) . ?
C273 H27C 0.9900 . ?
C273 H27D 0.9900 . ?
C283 C293 1.425(15) . ?
C283 H28C 0.9900 . ?
C283 H28D 0.9900 . ?
C293 C303 1.526(16) . ?
C293 H29C 0.9900 . ?
C293 H29D 0.9900 . ?
C303 H30D 0.9800 . ?
C303 H30E 0.9800 . ?
C303 H30F 0.9800 . ?
